data_4349851
loop_
_publ_author_name
'Gorelova, Liudmila A.'
'Pakhomova, Anna S.'
'Aprilis, Georgios'
'Dubrovinsky, Leonid S.'
'Krivovichev, Sergey V.'

_publ_section_title
;
 Pentacoordinated silicon in the high-pressure modification of datolite,
 CaBSiO4(OH)
;
_journal_issue 7
_journal_name_full 'Inorganic Chemistry Frontiers'
_journal_page_first 1653
_journal_paper_doi 10.1039/C8QI00257F
_journal_volume 5
_journal_year 2018
_chemical_formula_sum 'B Ca H O5 Si'
_chemical_formula_weight 159.99
_space_group_crystal_system monoclinic
_space_group_IT_number 14
_space_group_name_Hall '-P 2ybc'
_space_group_name_H-M_alt 'P 1 21/c 1'
_atom_sites_solution_hydrogens difmap
_audit_creation_method SHELXL-2014/7
_audit_update_record
;
2018-03-21 deposited with the CCDC.
2018-05-04 downloaded from the CCDC.
;
_cell_angle_alpha 90
_cell_angle_beta 90.76(3)
_cell_angle_gamma 90
_cell_formula_units_Z 4
_cell_length_a 4.464(8)
_cell_length_b 6.6986(9)
_cell_length_c 9.2145(11)
_cell_measurement_reflns_used 621
_cell_measurement_temperature 298(2)
_cell_measurement_theta_max 11.935
_cell_measurement_theta_min 1.531
_cell_volume 275.5(5)
_computing_structure_refinement 'SHELXL-2014/7 (Sheldrick, 2014)'
_diffrn_ambient_temperature 298(2)
_diffrn_measured_fraction_theta_full 0.384
_diffrn_measured_fraction_theta_max 0.379
_diffrn_measurement_device_type 'esperanto-CrysAlisPro-abstract goniometer imported esperanto images'
_diffrn_radiation_wavelength 0.2896
_diffrn_reflns_av_R_equivalents 0.0561
_diffrn_reflns_av_unetI/netI 0.0944
_diffrn_reflns_Laue_measured_fraction_full 0.384
_diffrn_reflns_Laue_measured_fraction_max 0.379
_diffrn_reflns_limit_h_max 1
_diffrn_reflns_limit_h_min -2
_diffrn_reflns_limit_k_max 9
_diffrn_reflns_limit_k_min -9
_diffrn_reflns_limit_l_max 13
_diffrn_reflns_limit_l_min -13
_diffrn_reflns_number 621
_diffrn_reflns_point_group_measured_fraction_full 0.384
_diffrn_reflns_point_group_measured_fraction_max 0.379
_diffrn_reflns_theta_full 10.007
_diffrn_reflns_theta_max 11.935
_diffrn_reflns_theta_min 1.531
_exptl_absorpt_coefficient_mu 1.313
_exptl_crystal_colour colorless
_exptl_crystal_density_diffrn 3.857
_exptl_crystal_density_meas ?
_exptl_crystal_density_method none
_exptl_crystal_description isosymmetric
_exptl_crystal_F_000 320
_exptl_crystal_size_max 0.010
_exptl_crystal_size_mid 0.010
_exptl_crystal_size_min 0.005
_refine_diff_density_max 0.628
_refine_diff_density_min -0.634
_refine_diff_density_rms 0.162
_refine_ls_extinction_method none
_refine_ls_goodness_of_fit_ref 0.971
_refine_ls_hydrogen_treatment refall
_refine_ls_matrix_type full
_refine_ls_number_parameters 72
_refine_ls_number_reflns 320
_refine_ls_number_restraints 1
_refine_ls_restrained_S_all 0.969
_refine_ls_R_factor_all 0.0740
_refine_ls_R_factor_gt 0.0543
_refine_ls_shift/su_max 0.000
_refine_ls_shift/su_mean 0.000
_refine_ls_structure_factor_coef Fsqd
_refine_ls_weighting_details 'w=1/[\s^2^(Fo^2^)+(0.0867P)^2^] where P=(Fo^2^+2Fc^2^)/3'
_refine_ls_weighting_scheme calc
_refine_ls_wR_factor_gt 0.1261
_refine_ls_wR_factor_ref 0.1406
_reflns_Friedel_coverage 0.000
_reflns_number_gt 241
_reflns_number_total 320
_reflns_threshold_expression 'I > 2\s(I)'
_cod_data_source_file c8qi00257f2.cif
_cod_data_source_block shelx_CCDC5
_cod_depositor_comments
;
The following automatic conversions were performed:

data item '_exptl_crystal_density_meas' value 'none' was changed to
'?' -- the value is perceived as not measured.

Automatic conversion script
Id: cif_fix_values 6909 2019-04-08 15:41:33Z antanas 
;
_cod_original_sg_symbol_H-M 'P 21/c'
_cod_database_code 4349851
_shelx_shelxl_version_number 2014/7
_shelx_space_group_comment
;
The symmetry employed for this shelxl refinement is uniquely defined
by the following loop, which should always be used as a source of
symmetry information in preference to the above space-group names.
They are only intended as comments.
;

loop_
_space_group_symop_operation_xyz
'x, y, z'
'-x, y+1/2, -z+1/2'
'-x, -y, -z'
'x, -y-1/2, z-1/2'

loop_
_atom_site_label
_atom_site_type_symbol
_atom_site_fract_x
_atom_site_fract_y
_atom_site_fract_z
_atom_site_U_iso_or_equiv
_atom_site_adp_type
_atom_site_occupancy
_atom_site_site_symmetry_order
_atom_site_calc_flag
_atom_site_refinement_flags_posn
Ca1 Ca -0.0002(10) 0.62971(18) 0.18102(14) 0.024(2) Uani 1 1 d .
Si1 Si 0.5314(13) 0.3221(3) 0.06634(18) 0.018(3) Uani 1 1 d .
B1 B 0.592(7) 0.0574(12) -0.1516(9) 0.0061(16) Uiso 1 1 d .
O1 O 0.265(4) 0.4622(6) 0.0157(5) 0.032(9) Uani 1 1 d .
O2 O 0.728(4) 0.1767(7) -0.0378(5) 0.024(7) Uani 1 1 d .
O3 O 0.712(4) 0.3629(6) 0.2155(5) 0.032(9) Uani 1 1 d .
O4 O 0.309(3) 0.1405(6) 0.1313(5) 0.022(8) Uani 1 1 d .
O5 O 0.268(4) 0.0794(8) -0.1601(5) 0.015(10) Uani 1 1 d D
H H 0.088(19) 0.039(19) -0.13(2) 0.12(8) Uiso 1 1 d D

loop_
_atom_site_aniso_label
_atom_site_aniso_U_11
_atom_site_aniso_U_22
_atom_site_aniso_U_33
_atom_site_aniso_U_23
_atom_site_aniso_U_13
_atom_site_aniso_U_12
Ca1 0.058(7) 0.0088(7) 0.0048(7) -0.0002(4) -0.0088(12) -0.0008(10)
Si1 0.040(9) 0.0094(9) 0.0036(8) -0.0004(6) -0.0084(14) 0.0005(15)
O1 0.08(3) 0.004(2) 0.007(2) 0.0001(14) -0.009(4) 0.000(3)
O2 0.06(2) 0.008(2) 0.0052(19) -0.0009(15) -0.012(4) 0.004(4)
O3 0.09(3) 0.009(2) 0.002(2) -0.0001(14) -0.002(4) -0.003(4)
O4 0.05(2) 0.0055(19) 0.006(2) 0.0001(14) -0.010(4) 0.003(4)
O5 0.03(3) 0.009(2) 0.005(2) 0.0008(15) -0.007(5) -0.003(4)

loop_
_atom_type_symbol
_atom_type_description
_atom_type_scat_dispersion_real
_atom_type_scat_dispersion_imag
_atom_type_scat_source
O O 0.0056 0.0036 'International Tables Vol C Tables 4.2.6.8 and 6.1.1.4'
Si Si 0.0522 0.0431 'International Tables Vol C Tables 4.2.6.8 and 6.1.1.4'
B B 0.0004 0.0004 'International Tables Vol C Tables 4.2.6.8 and 6.1.1.4'
Ca Ca 0.1611 0.1926 'International Tables Vol C Tables 4.2.6.8 and 6.1.1.4'
H H 0.0000 0.0000 'International Tables Vol C Tables 4.2.6.8 and 6.1.1.4'

loop_
_geom_angle_atom_site_label_1
_geom_angle_atom_site_label_2
_geom_angle_atom_site_label_3
_geom_angle
_geom_angle_site_symmetry_1
_geom_angle_site_symmetry_3
O2 Ca1 O3 150.9(2) 3_665 1_455
O2 Ca1 O4 142.3(2) 3_665 2
O3 Ca1 O4 63.3(3) 1_455 2
O2 Ca1 O3 61.9(3) 3_665 2_655
O3 Ca1 O3 146.33(17) 1_455 2_655
O4 Ca1 O3 90.3(4) 2 2_655
O2 Ca1 O1 88.1(4) 3_665 3_565
O3 Ca1 O1 66.1(3) 1_455 3_565
O4 Ca1 O1 108.2(5) 2 3_565
O3 Ca1 O1 146.6(2) 2_655 3_565
O2 Ca1 O1 65.9(3) 3_665 .
O3 Ca1 O1 90.4(4) 1_455 .
O4 Ca1 O1 151.8(2) 2 .
O3 Ca1 O1 109.5(6) 2_655 .
O1 Ca1 O1 65.8(8) 3_565 .
O2 Ca1 O5 75.1(5) 3_665 3_565
O3 Ca1 O5 113.1(6) 1_455 3_565
O4 Ca1 O5 73.1(3) 2 3_565
O3 Ca1 O5 74.9(5) 2_655 3_565
O1 Ca1 O5 84.0(4) 3_565 3_565
O1 Ca1 O5 130.4(2) . 3_565
O2 Ca1 O5 116.1(6) 3_665 4_566
O3 Ca1 O5 73.9(5) 1_455 4_566
O4 Ca1 O5 81.5(4) 2 4_566
O3 Ca1 O5 82.2(4) 2_655 4_566
O1 Ca1 O5 127.0(2) 3_565 4_566
O1 Ca1 O5 81.7(4) . 4_566
O5 Ca1 O5 145.30(19) 3_565 4_566
O2 Ca1 B1 169.9(6) 3_665 4_466
O3 Ca1 B1 32.2(3) 1_455 4_466
O4 Ca1 B1 31.3(3) 2 4_466
O3 Ca1 B1 118.0(3) 2_655 4_466
O1 Ca1 B1 89.0(5) 3_565 4_466
O1 Ca1 B1 121.4(4) . 4_466
O5 Ca1 B1 95.0(5) 3_565 4_466
O5 Ca1 B1 73.1(5) 4_566 4_466
O2 Ca1 B1 30.9(2) 3_665 3_665
O3 Ca1 B1 174.2(6) 1_455 3_665
O4 Ca1 B1 117.5(4) 2 3_665
O3 Ca1 B1 30.9(2) 2_655 3_665
O1 Ca1 B1 117.8(3) 3_565 3_665
O1 Ca1 B1 87.6(5) . 3_665
O5 Ca1 B1 72.2(5) 3_565 3_665
O5 Ca1 B1 100.4(4) 4_566 3_665
B1 Ca1 B1 147.9(3) 4_466 3_665
O2 Ca1 Si1 123.7(2) 3_665 1_455
O3 Ca1 Si1 29.55(19) 1_455 1_455
O4 Ca1 Si1 82.2(3) 2 1_455
O3 Ca1 Si1 172.2(4) 2_655 1_455
O1 Ca1 Si1 36.6(2) 3_565 1_455
O1 Ca1 Si1 78.3(4) . 1_455
O5 Ca1 Si1 100.7(4) 3_565 1_455
O5 Ca1 Si1 98.8(3) 4_566 1_455
B1 Ca1 Si1 55.5(3) 4_466 1_455
B1 Ca1 Si1 154.2(2) 3_665 1_455
O2 Ca1 Si1 29.8(2) 3_665 3_665
O3 Ca1 Si1 125.4(2) 1_455 3_665
O4 Ca1 Si1 171.3(2) 2 3_665
O3 Ca1 Si1 81.5(3) 2_655 3_665
O1 Ca1 Si1 77.9(4) 3_565 3_665
O1 Ca1 Si1 36.2(2) . 3_665
O5 Ca1 Si1 101.8(3) 3_565 3_665
O5 Ca1 Si1 100.1(4) 4_566 3_665
B1 Ca1 Si1 157.3(2) 4_466 3_665
B1 Ca1 Si1 53.8(3) 3_665 3_665
Si1 Ca1 Si1 105.88(14) 1_455 3_665
O1 Si1 O3 121.2(4) . .
O1 Si1 O2 126.1(4) . .
O3 Si1 O2 109.7(7) . .
O1 Si1 O4 95.1(7) . .
O3 Si1 O4 96.3(4) . .
O2 Si1 O4 95.8(5) . .
O1 Si1 O1 77.8(9) . 3_665
O3 Si1 O1 88.5(5) . 3_665
O2 Si1 O1 87.5(5) . 3_665
O4 Si1 O1 172.9(7) . 3_665
O1 Si1 Si1 42.8(5) . 3_665
O3 Si1 Si1 106.6(2) . 3_665
O2 Si1 Si1 108.4(3) . 3_665
O4 Si1 Si1 137.9(6) . 3_665
O1 Si1 Si1 35.0(5) 3_665 3_665
O1 Si1 Ca1 101.9(4) . 1_655
O3 Si1 Ca1 43.1(3) . 1_655
O2 Si1 Ca1 103.4(6) . 1_655
O4 Si1 Ca1 138.9(2) . 1_655
O1 Si1 Ca1 45.4(3) 3_665 1_655
Si1 Si1 Ca1 68.49(17) 3_665 1_655
O1 Si1 Ca1 103.4(4) . 3_665
O3 Si1 Ca1 105.8(6) . 3_665
O2 Si1 Ca1 42.6(3) . 3_665
O4 Si1 Ca1 137.3(3) . 3_665
O1 Si1 Ca1 45.1(3) 3_665 3_665
Si1 Si1 Ca1 69.19(17) 3_665 3_665
Ca1 Si1 Ca1 74.12(14) 1_655 3_665
O1 Si1 Ca1 37.2(2) . 3_565
O3 Si1 Ca1 157.8(5) . 3_565
O2 Si1 Ca1 92.3(4) . 3_565
O4 Si1 Ca1 83.9(4) . 3_565
O1 Si1 Ca1 89.6(4) 3_665 3_565
Si1 Si1 Ca1 61.81(17) 3_665 3_565
Ca1 Si1 Ca1 130.30(9) 1_655 3_565
Ca1 Si1 Ca1 88.17(11) 3_665 3_565
O1 Si1 Ca1 35.8(2) . .
O3 Si1 Ca1 88.5(5) . .
O2 Si1 Ca1 161.5(4) . .
O4 Si1 Ca1 84.7(4) . .
O1 Si1 Ca1 90.1(4) 3_665 .
Si1 Si1 Ca1 61.66(18) 3_665 .
Ca1 Si1 Ca1 87.76(12) 1_655 .
Ca1 Si1 Ca1 130.85(9) 3_665 .
Ca1 Si1 Ca1 69.38(13) 3_565 .
O1 Si1 Ca1 152.9(2) . 2_645
O3 Si1 Ca1 34.3(3) . 2_645
O2 Si1 Ca1 81.0(4) . 2_645
O4 Si1 Ca1 80.9(4) . 2_645
O1 Si1 Ca1 105.9(5) 3_665 2_645
Si1 Si1 Ca1 135.5(3) 3_665 2_645
Ca1 Si1 Ca1 67.03(11) 1_655 2_645
Ca1 Si1 Ca1 97.3(2) 3_665 2_645
Ca1 Si1 Ca1 162.63(10) 3_565 2_645
Ca1 Si1 Ca1 117.20(10) . 2_645
O1 Si1 Ca1 84.5(4) . 2_545
O3 Si1 Ca1 80.4(5) . 2_545
O2 Si1 Ca1 122.2(3) . 2_545
O4 Si1 Ca1 27.4(2) . 2_545
O1 Si1 Ca1 150.3(3) 3_665 2_545
Si1 Si1 Ca1 123.2(3) 3_665 2_545
Ca1 Si1 Ca1 117.71(10) 1_655 2_545
Ca1 Si1 Ca1 164.57(6) 3_665 2_545
Ca1 Si1 Ca1 90.5(2) 3_565 2_545
Ca1 Si1 Ca1 62.32(11) . 2_545
Ca1 Si1 Ca1 79.84(11) 2_645 2_545
O4 B1 O3 110.0(15) 3_655 4_565
O4 B1 O2 107.2(14) 3_655 .
O3 B1 O2 104.7(15) 4_565 .
O4 B1 O5 114.4(17) 3_655 .
O3 B1 O5 107.2(13) 4_565 .
O2 B1 O5 113.0(14) . .
O4 B1 Ca1 55.1(9) 3_655 4_665
O3 B1 Ca1 55.2(9) 4_565 4_665
O2 B1 Ca1 112.9(18) . 4_665
O5 B1 Ca1 133.7(6) . 4_665
O4 B1 Ca1 121.0(19) 3_655 3_665
O3 B1 Ca1 52.5(8) 4_565 3_665
O2 B1 Ca1 52.2(8) . 3_665
O5 B1 Ca1 124.6(6) . 3_665
Ca1 B1 Ca1 81.2(8) 4_665 3_665
Si1 O1 Si1 102.2(9) . 3_665
Si1 O1 Ca1 117.6(3) . 3_565
Si1 O1 Ca1 98.0(2) 3_665 3_565
Si1 O1 Ca1 119.9(3) . .
Si1 O1 Ca1 98.7(2) 3_665 .
Ca1 O1 Ca1 114.2(8) 3_565 .
B1 O2 Si1 122.2(16) . .
B1 O2 Ca1 96.9(8) . 3_665
Si1 O2 Ca1 107.7(3) . 3_665
B1 O3 Si1 126.9(16) 4_566 .
B1 O3 Ca1 92.6(8) 4_566 1_655
Si1 O3 Ca1 107.3(3) . 1_655
B1 O3 Ca1 96.6(8) 4_566 2_645
Si1 O3 Ca1 121.8(3) . 2_645
Ca1 O3 Ca1 107.0(7) 1_655 2_645
B1 O4 Si1 122.8(16) 3_655 .
B1 O4 Ca1 93.6(10) 3_655 2_545
Si1 O4 Ca1 132.3(3) . 2_545
B1 O5 Ca1 127.5(7) . 3_565
B1 O5 Ca1 118.2(6) . 4_565
Ca1 O5 Ca1 101.1(6) 3_565 4_565
B1 O5 H 148(10) . .
Ca1 O5 H 79(9) 3_565 .
Ca1 O5 H 64(10) 4_565 .

loop_
_geom_bond_atom_site_label_1
_geom_bond_atom_site_label_2
_geom_bond_distance
_geom_bond_site_symmetry_2
Ca1 O2 2.223(10) 3_665
Ca1 O3 2.227(10) 1_455
Ca1 O4 2.227(12) 2
Ca1 O3 2.230(11) 2_655
Ca1 O1 2.238(10) 3_565
Ca1 O1 2.243(11) .
Ca1 O5 2.294(11) 3_565
Ca1 O5 2.345(10) 4_566
Ca1 B1 2.71(2) 4_466
Ca1 B1 2.79(2) 3_665
Ca1 Si1 3.110(6) 1_455
Ca1 Si1 3.131(6) 3_665
Si1 O1 1.580(14) .
Si1 O3 1.607(10) .
Si1 O2 1.632(11) .
Si1 O4 1.685(11) .
Si1 O1 1.871(11) 3_665
Si1 Si1 2.691(4) 3_665
Si1 Ca1 3.110(6) 1_655
Si1 Ca1 3.131(6) 3_665
Si1 Ca1 3.283(6) 3_565
Si1 Ca1 3.366(5) 2_645
Si1 Ca1 3.585(6) 2_545
B1 O4 1.409(14) 3_655
B1 O3 1.445(18) 4_565
B1 O2 1.446(16) .
B1 O5 1.45(3) .
B1 Ca1 2.71(2) 4_665
B1 Ca1 2.79(2) 3_665
O1 Si1 1.871(11) 3_665
O1 Ca1 2.238(10) 3_565
O2 Ca1 2.223(10) 3_665
O3 B1 1.445(18) 4_566
O3 Ca1 2.227(10) 1_655
O3 Ca1 2.230(10) 2_645
O4 B1 1.409(14) 3_655
O4 Ca1 2.227(12) 2_545
O5 Ca1 2.294(11) 3_565
O5 Ca1 2.345(10) 4_565
O5 H 0.90(2) .
